data_7100572
loop_
_publ_author_name
'Ebran, Jean-Philippe'
'Hazell, Rita G.'
'Skrydstrup, Troels'

_publ_section_title
;
 Samarium diiodide-induced intramolecular pinacol coupling of dinitrones:
 synthesis of cyclic cis-vicinal diamines
;
_journal_coden_ASTM CHCOFS
_journal_issue 43
_journal_name_full
;
 Chemical Communications (Cambridge, United Kingdom)
;
_journal_page_first 5402
_journal_page_last 5404
_journal_paper_doi 10.1039/b511491h
_journal_year 2005
_chemical_formula_moiety 'C22 H26 N2 O'
_chemical_formula_sum 'C22 H26 N2 O'
_chemical_formula_weight 334.45
_space_group_crystal_system orthorhombic
_space_group_IT_number 41
_space_group_name_Hall 'A 2 -2ab'
_space_group_name_H-M_alt 'A e a 2'
_cell_angle_alpha 90.000
_cell_angle_beta 90.000
_cell_angle_gamma 90.000
_cell_formula_units_Z 4
_cell_length_a 12.1490(4)
_cell_length_b 20.4254(9)
_cell_length_c 7.2291(3)
_cell_measurement_temperature 100
_cell_volume 1793.89(12)
_diffrn_ambient_temperature 100
_exptl_crystal_density_diffrn 1.238
_cod_depositor_comments
;
The following automatic conversions were performed:

'_atom_site_thermal_displace_type' tag value 'Uij' was replaced with
'Uani' value 11 times.

Automatic conversion script
Id: cif_fix_values 1646 2011-03-28 12:23:43Z adriana 
;
_cod_database_code 7100572

loop_
_space_group_symop_id
_space_group_symop_operation_xyz
1 +x,+y,+z
2 -x,-y,+z
3 1/2+x,1/2-y,+z
4 1/2-x,1/2+y,+z
5 +x,1/2+y,1/2+z
6 -x,1/2-y,1/2+z
7 1/2+x,-y,1/2+z
8 1/2-x,+y,1/2+z

loop_
_atom_site_aniso_label
_atom_site_aniso_U_11
_atom_site_aniso_U_22
_atom_site_aniso_U_33
_atom_site_aniso_U_12
_atom_site_aniso_U_13
_atom_site_aniso_U_23
O 0.0635(14) 0.0310(9) 0.0160(8) 0.0089(9) 0.0000 0.0000
N 0.0411(8) 0.0149(5) 0.0154(6) -0.0001(5) 0.0003(6) 0.0018(5)
C1 0.0325(12) 0.0193(9) 0.0185(10) 0.0050(8) 0.0000 0.0000
C4 0.0288(16) 0.0318(15) 0.0290(17) 0.0113(13) -0.0051(15) -0.0029(14)
C9 0.0283(8) 0.0210(6) 0.0301(9) -0.0004(6) 0.0003(7) 0.0085(6)
C10 0.0238(7) 0.0170(5) 0.0181(6) -0.0028(5) 0.0006(6) 0.0039(5)
C11 0.0282(7) 0.0199(6) 0.0184(7) -0.0066(6) -0.0030(6) 0.0024(5)
C12 0.0371(9) 0.0186(6) 0.0211(7) -0.0007(6) 0.0046(6) 0.0014(6)
C13 0.0272(8) 0.0260(7) 0.0276(8) 0.0040(6) 0.0068(6) 0.0085(6)
C14 0.0226(7) 0.0293(7) 0.0247(8) -0.0062(6) -0.0019(6) 0.0065(6)
C15 0.0287(8) 0.0195(6) 0.0212(7) -0.0064(5) -0.0017(6) 0.0028(6)

loop_
_atom_site_label
_atom_site_fract_x
_atom_site_fract_y
_atom_site_fract_z
_atom_site_U_iso_or_equiv
_atom_site_thermal_displace_type
_atom_site_occupancy
O 0.0000 0.00000 -0.1141 0.0369(11) Uani 1.0
N 0.0219(1) 0.05250(6) 0.1651(3) 0.0238(6) Uani 1.0
C1 0.0000 0.00000 0.0555(4) 0.0235(10) Uani 1.0
C2 0.0047(3) 0.03711(15) 0.3652(5) 0.0138(6) Uiso 0.5
C3 0.1176(3) 0.03603(17) 0.4636(6) 0.0248(6) Uiso 0.5
C4 0.1573(3) -0.03599(17) 0.4414(6) 0.0299(16) Uani 0.5
C5 0.0495(4) -0.07575(20) 0.4736(7) 0.0246(9) Uiso 0.5
C6 -0.0369(3) -0.03692(16) 0.3618(6) 0.0175(7) Uiso 0.5
C7 -0.0752(4) 0.08277(19) 0.4597(7) 0.0244(9) Uiso 0.5
C8 -0.1512(3) -0.04742(18) 0.4337(6) 0.0274(7) Uiso 0.5
C9 0.0584(1) 0.11482(8) 0.0900(4) 0.0265(8) Uani 1.0
C10 -0.0324(1) 0.16528(7) 0.0649(3) 0.0196(6) Uani 1.0
C11 -0.0217(1) 0.22784(7) 0.1400(3) 0.0222(7) Uani 1.0
C12 -0.1039(2) 0.27429(7) 0.1125(3) 0.0256(7) Uani 1.0
C13 -0.1960(1) 0.25931(8) 0.0090(4) 0.0269(8) Uani 1.0
C14 -0.2072(1) 0.19698(8) -0.0671(4) 0.0255(7) Uani 1.0
C15 -0.1256(1) 0.15045(7) -0.0387(4) 0.0231(7) Uani 1.0
H3a 0.1105 0.0472 0.5901 0.046 Uiso 0.5
H3b 0.1677 0.0654 0.4053 0.046 Uiso 0.5
H4a 0.2115 -0.0469 0.5303 0.037 Uiso 0.5
H4b 0.1856 -0.0437 0.3203 0.037 Uiso 0.5
H5a 0.0307 -0.0768 0.6012 0.032 Uiso 0.5
H5b 0.0561 -0.1191 0.4283 0.032 Uiso 0.5
H7a -0.0859 0.0729 0.5868 0.029 Uiso 0.5
H7b -0.1439 0.0799 0.3982 0.029 Uiso 0.5
H7c -0.0474 0.1261 0.4501 0.029 Uiso 0.5
H8a -0.1760 -0.0916 0.4312 0.033 Uiso 0.5
H8b -0.2000 -0.0222 0.3594 0.033 Uiso 0.5
H8c -0.1537 -0.0325 0.5573 0.033 Uiso 0.5
H9a 0.0910 0.1069 -0.0278 0.032 Uiso 1.0
H9b 0.1121 0.1326 0.1710 0.032 Uiso 1.0
H11 0.0419 0.2388 0.2098 0.027 Uiso 1.0
H12 -0.0966 0.3166 0.1653 0.031 Uiso 1.0
H13 -0.2516 0.2914 -0.0102 0.033 Uiso 1.0
H14 -0.2704 0.1864 -0.1384 0.031 Uiso 1.0
H15 -0.1335 0.1080 -0.0908 0.028 Uiso 1.0

loop_
_geom_bond_atom_site_label_1
_geom_bond_atom_site_label_2
_geom_bond_distance
_geom_bond_site_symmetry_1
_geom_bond_site_symmetry_2
O C1 1.226(3) . .
N C1 1.359(2) . .
N C9 1.453(2) . .
N C6 1.469(4) 2_555 .
N C2 1.495(4) . .
C2 C7 1.509(6) . .
C2 C3 1.546(5) . .
C2 C6 1.594(4) . .
C3 C4 1.556(5) . .
C4 C5 1.559(6) . .
C5 C6 1.544(6) . .
C6 C8 1.498(6) . .
C9 C10 1.520(2) . .
C10 C15 1.391(2) . .
C10 C11 1.395(2) . .
C11 C12 1.392(2) . .
C12 C13 1.380(3) . .
C13 C14 1.393(2) . .
C14 C15 1.389(2) . .
C3 H3a 0.95 . .
C3 H3b 0.95 . .
C4 H4a 0.95 . .
C4 H4b 0.95 . .
C5 H5b 0.95 . .
C5 H5a 0.95 . .
C7 H7b 0.95 . .
C7 H7c 0.95 . .
C7 H7a 0.95 . .
C8 H8c 0.95 . .
C8 H8b 0.95 . .
C8 H8a 0.95 . .
C9 H9b 0.95 . .
C9 H9a 0.95 . .
C11 H11 0.95 . .
C12 H12 0.95 . .
C13 H13 0.95 . .
C14 H14 0.95 . .
C15 H15 0.95 . .
